data_4075693
loop_
_publ_author_name
'Eberhard, Michael R.'
'Heslop, Katie M.'
'Orpen, A. Guy'
'Pringle, Paul G.'

_publ_section_title
;
 Nine-Membered Trans Square-Planar Chelates Formed by a bisbi Analogue
;
_journal_issue 3
_journal_name_full Organometallics
_journal_page_first 335
_journal_paper_doi 10.1021/om049136m
_journal_volume 24
_journal_year 2005
_chemical_formula_sum 'C32 H42 Cl3 O P2 Rh'
_chemical_formula_weight 713.86
_chemical_name_systematic
; 
 ? 
;
_space_group_IT_number 9
_symmetry_cell_setting monoclinic
_symmetry_space_group_name_Hall 'C -2yc'
_symmetry_space_group_name_H-M 'C 1 c 1'
_atom_sites_solution_hydrogens geom
_atom_sites_solution_primary direct
_atom_sites_solution_secondary difmap
_audit_creation_method SHELXL-97
_cell_angle_alpha 90.00
_cell_angle_beta 102.501(2)
_cell_angle_gamma 90.00
_cell_formula_units_Z 4
_cell_length_a 16.7591(14)
_cell_length_b 11.2544(9)
_cell_length_c 17.1493(15)
_cell_measurement_reflns_used 238
_cell_measurement_temperature 173(2)
_cell_volume 3157.9(5)
_computing_cell_refinement 'SAINT (Siemens, 1995b)'
_computing_data_collection 'SMART (Siemens, 1995b)'
_computing_data_reduction 'SAINT (Siemens, 1995b)'
_computing_molecular_graphics 'SHELXL-97 (Sheldrick, 1997)'
_computing_publication_material 'SHELXL-97 (Sheldrick, 1997)'
_computing_structure_refinement 'SHELXL-97 (Sheldrick, 1997)'
_computing_structure_solution 'SHELXS-97 (Sheldrick, 1990)'
_diffrn_ambient_temperature 173(2)
_diffrn_measured_fraction_theta_full 0.994
_diffrn_measured_fraction_theta_max 0.994
_diffrn_measurement_device_type 'Siemens SMART CCD diffractometer'
_diffrn_measurement_method '\w rotation with narrow frames'
_diffrn_radiation_monochromator graphite
_diffrn_radiation_source 'fine-focus sealed tube'
_diffrn_radiation_type MoK\a
_diffrn_radiation_wavelength 0.71073
_diffrn_reflns_av_R_equivalents 0.0281
_diffrn_reflns_av_sigmaI/netI 0.0478
_diffrn_reflns_limit_h_max 21
_diffrn_reflns_limit_h_min -20
_diffrn_reflns_limit_k_max 14
_diffrn_reflns_limit_k_min -11
_diffrn_reflns_limit_l_max 22
_diffrn_reflns_limit_l_min -20
_diffrn_reflns_number 10019
_diffrn_reflns_theta_full 27.52
_diffrn_reflns_theta_max 27.52
_diffrn_reflns_theta_min 2.20
_diffrn_standards_decay_% none
_exptl_absorpt_coefficient_mu 0.921
_exptl_absorpt_correction_T_max 1.0
_exptl_absorpt_correction_T_min 0.896167
_exptl_absorpt_correction_type multi-scan
_exptl_absorpt_process_details 'SADABS (Sheldrick, 1996)'
_exptl_crystal_colour yellow
_exptl_crystal_density_diffrn 1.501
_exptl_crystal_density_method 'not measured'
_exptl_crystal_description rod
_exptl_crystal_F_000 1472
_exptl_crystal_size_max 0.4
_exptl_crystal_size_mid 0.2
_exptl_crystal_size_min 0.1
_refine_diff_density_max 0.442
_refine_diff_density_min -0.377
_refine_diff_density_rms 0.063
_refine_ls_abs_structure_details 'Flack H D (1983), Acta Cryst. A39, 876-881'
_refine_ls_abs_structure_Flack -0.016(19)
_refine_ls_extinction_method none
_refine_ls_goodness_of_fit_ref 1.013
_refine_ls_hydrogen_treatment mixed
_refine_ls_matrix_type full
_refine_ls_number_parameters 362
_refine_ls_number_reflns 6361
_refine_ls_number_restraints 2
_refine_ls_restrained_S_all 1.013
_refine_ls_R_factor_all 0.0329
_refine_ls_R_factor_gt 0.0286
_refine_ls_shift/su_max 0.001
_refine_ls_shift/su_mean 0.000
_refine_ls_structure_factor_coef Fsqd
_refine_ls_weighting_details 'calc w=1/[\s^2^(Fo^2^)+(0.0285P)^2^+0.0000P] where P=(Fo^2^+2Fc^2^)/3'
_refine_ls_weighting_scheme calc
_refine_ls_wR_factor_gt 0.0615
_refine_ls_wR_factor_ref 0.0630
_reflns_number_gt 5922
_reflns_number_total 6361
_reflns_threshold_expression >2sigma(I)
_cod_data_source_file om049136msi20041109_034348.cif
_cod_data_source_block 2(hanoi)
_cod_depositor_comments
;
The following automatic conversions were performed:

'_symmetry_cell_setting' value 'Monoclinic' changed to 'monoclinic'
according to /home/saulius/struct/CIF-dictionaries/cif_core.dic
dictionary named 'cif_core.dic' version 2.4.1 from 2010-06-29.

Automatic conversion script
Id: cif_fix_values 1715 2011-07-08 13:25:40Z adriana 
;
_cod_original_sg_symbol_H-M Cc
_cod_database_code 4075693

loop_
_symmetry_equiv_pos_as_xyz
'x, y, z'
'x, -y, z+1/2'
'x+1/2, y+1/2, z'
'x+1/2, -y+1/2, z+1/2'

loop_
_atom_site_label
_atom_site_type_symbol
_atom_site_fract_x
_atom_site_fract_y
_atom_site_fract_z
_atom_site_U_iso_or_equiv
_atom_site_adp_type
_atom_site_occupancy
_atom_site_symmetry_multiplicity
_atom_site_calc_flag
_atom_site_refinement_flags
_atom_site_disorder_assembly
_atom_site_disorder_group
Rh1 Rh -0.482221(12) 0.979821(18) 1.260720(12) 0.01757(6) Uani 1 1 d . . .
P1 P -0.53280(5) 1.16240(7) 1.21406(5) 0.01789(16) Uani 1 1 d . A .
P2 P -0.41389(5) 0.83239(7) 1.34161(5) 0.01824(16) Uani 1 1 d . A .
C1 C -0.47573(19) 1.2696(3) 1.28709(17) 0.0223(7) Uani 1 1 d . . .
H1A H -0.4177 1.2694 1.2832 0.027 Uiso 1 1 calc R A .
H1B H -0.4976 1.3504 1.2731 0.027 Uiso 1 1 calc R . .
C2 C -0.4806(2) 1.2424(3) 1.37288(19) 0.0211(6) Uani 1 1 d . A .
C3 C -0.5474(2) 1.2879(3) 1.39921(19) 0.0270(7) Uani 1 1 d . . .
H3A H -0.5870 1.3332 1.3634 0.032 Uiso 1 1 calc R A .
C4 C -0.5576(2) 1.2688(3) 1.4761(2) 0.0353(9) Uani 1 1 d . A .
H4A H -0.6036 1.3014 1.4925 0.042 Uiso 1 1 calc R . .
C5 C -0.5014(2) 1.2031(3) 1.5287(2) 0.0299(8) Uani 1 1 d . . .
H5A H -0.5086 1.1890 1.5813 0.036 Uiso 1 1 calc R A .
C6 C -0.4344(2) 1.1577(3) 1.50429(19) 0.0249(7) Uani 1 1 d . A .
H6A H -0.3954 1.1126 1.5410 0.030 Uiso 1 1 calc R . .
C7 C -0.42200(19) 1.1762(3) 1.42683(19) 0.0185(7) Uani 1 1 d . . .
C8 C -0.34290(19) 1.1319(3) 1.40928(17) 0.0196(6) Uani 1 1 d . A .
C9 C -0.2895(2) 1.2157(3) 1.39010(19) 0.0240(7) Uani 1 1 d . . .
H9A H -0.3071 1.2960 1.3826 0.029 Uiso 1 1 calc R A .
C10 C -0.2116(2) 1.1869(3) 1.38144(19) 0.0265(7) Uani 1 1 d . A .
H10A H -0.1766 1.2465 1.3683 0.032 Uiso 1 1 calc R . .
C11 C -0.1853(2) 1.0706(3) 1.39208(19) 0.0273(7) Uani 1 1 d . . .
H11A H -0.1320 1.0490 1.3864 0.033 Uiso 1 1 calc R A .
C12 C -0.23799(19) 0.9857(3) 1.41114(19) 0.0238(7) Uani 1 1 d . A .
H12A H -0.2195 0.9059 1.4187 0.029 Uiso 1 1 calc R . .
C13 C -0.31722(18) 1.0127(3) 1.41967(17) 0.0203(6) Uani 1 1 d . . .
C14 C -0.37054(19) 0.9109(3) 1.43604(18) 0.0213(6) Uani 1 1 d . A .
H14A H -0.4153 0.9420 1.4597 0.026 Uiso 1 1 calc R . .
H14B H -0.3376 0.8551 1.4746 0.026 Uiso 1 1 calc R . .
C15 C -0.5218(2) 1.2133(3) 1.1154(2) 0.0211(7) Uani 1 1 d . . .
H15A H -0.4624 1.2095 1.1142 0.025 Uiso 1 1 calc R A .
C16 C -0.5671(2) 1.1216(3) 1.0551(2) 0.0285(7) Uani 1 1 d . A .
H16A H -0.5604 1.1447 1.0011 0.034 Uiso 1 1 calc R . .
H16B H -0.5402 1.0435 1.0677 0.034 Uiso 1 1 calc R . .
C17 C -0.6585(2) 1.1067(3) 1.0522(2) 0.0354(9) Uani 1 1 d . . .
H17A H -0.6775 1.0334 1.0219 0.042 Uiso 1 1 calc R A .
H17B H -0.6880 1.1743 1.0221 0.042 Uiso 1 1 calc R . .
C18 C -0.6826(2) 1.0994(3) 1.1335(2) 0.0322(8) Uani 1 1 d . A .
H18A H -0.6691 1.0187 1.1554 0.039 Uiso 1 1 calc R . .
H18B H -0.7427 1.1086 1.1243 0.039 Uiso 1 1 calc R . .
C19 C -0.6428(2) 1.1908(3) 1.1982(2) 0.0252(7) Uani 1 1 d . . .
H19A H -0.6604 1.1708 1.2487 0.030 Uiso 1 1 calc R A .
C20 C -0.6644(2) 1.3216(3) 1.1783(2) 0.0294(8) Uani 1 1 d . A .
H20A H -0.6391 1.3705 1.2252 0.035 Uiso 1 1 calc R . .
H20B H -0.7244 1.3307 1.1701 0.035 Uiso 1 1 calc R . .
C21 C -0.6374(2) 1.3717(3) 1.1043(2) 0.0323(8) Uani 1 1 d . . .
H21A H -0.6750 1.3409 1.0558 0.039 Uiso 1 1 calc R A .
H21B H -0.6437 1.4592 1.1042 0.039 Uiso 1 1 calc R . .
C22 C -0.5503(2) 1.3429(3) 1.0984(2) 0.0266(7) Uani 1 1 d . A .
H22A H -0.5129 1.3950 1.1362 0.032 Uiso 1 1 calc R . .
H22B H -0.5441 1.3637 1.0439 0.032 Uiso 1 1 calc R . .
C23 C -0.33227(19) 0.7453(3) 1.31159(19) 0.0230(7) Uani 1 1 d . . .
H23A H -0.2904 0.8023 1.3003 0.028 Uiso 1 1 calc R A .
C24 C -0.3732(2) 0.6850(3) 1.2322(2) 0.0292(7) Uani 1 1 d . A .
H24A H -0.3914 0.7481 1.1921 0.035 Uiso 1 1 calc R . .
H24B H -0.3311 0.6376 1.2137 0.035 Uiso 1 1 calc R . .
C25 C -0.4462(3) 0.6038(3) 1.2331(2) 0.0342(9) Uani 1 1 d . . .
H25A H -0.4250 0.5259 1.2551 0.041 Uiso 1 1 calc R A .
H25B H -0.4756 0.5906 1.1772 0.041 Uiso 1 1 calc R . .
C26 C -0.5083(2) 0.6475(3) 1.2806(2) 0.0326(9) Uani 1 1 d . A .
H26A H -0.5431 0.5794 1.2884 0.039 Uiso 1 1 calc R . .
H26B H -0.5442 0.7069 1.2476 0.039 Uiso 1 1 calc R . .
C27 C -0.47307(19) 0.7040(3) 1.3636(2) 0.0239(7) Uani 1 1 d . . .
H27A H -0.5200 0.7347 1.3851 0.029 Uiso 1 1 calc R A .
C28 C -0.4232(2) 0.6211(3) 1.4263(2) 0.0303(8) Uani 1 1 d . A .
H28A H -0.4588 0.5544 1.4351 0.036 Uiso 1 1 calc R . .
H28B H -0.4077 0.6653 1.4773 0.036 Uiso 1 1 calc R . .
C29 C -0.3452(2) 0.5687(3) 1.4069(2) 0.0356(9) Uani 1 1 d . . .
H29A H -0.3610 0.5074 1.3651 0.043 Uiso 1 1 calc R A .
H29B H -0.3137 0.5287 1.4553 0.043 Uiso 1 1 calc R . .
C30 C -0.2890(2) 0.6592(3) 1.3783(2) 0.0310(8) Uani 1 1 d . A .
H30A H -0.2463 0.6151 1.3584 0.037 Uiso 1 1 calc R . .
H30B H -0.2612 0.7070 1.4247 0.037 Uiso 1 1 calc R . .
Cl1 Cl -0.59251(8) 0.95482(12) 1.32732(8) 0.0246(4) Uani 0.775(5) 1 d P A 1
O1 O -0.3447(3) 1.0128(4) 1.1809(3) 0.0371(11) Uani 0.775(5) 1 d P A 1
C31 C -0.3986(4) 0.9975(4) 1.2110(3) 0.0224(11) Uani 0.775(5) 1 d P A 1
Cl1' Cl -0.3693(4) 1.0088(6) 1.1963(4) 0.0246(4) Uani 0.225(5) 1 d P A 2
O1' O -0.6196(10) 0.9506(16) 1.3390(10) 0.0371(11) Uani 0.225(5) 1 d P A 2
C31' C -0.5680(13) 0.9577(17) 1.3044(12) 0.0224(11) Uani 0.225(5) 1 d P A 2
C99 C -0.2356(3) 1.2697(4) 1.1872(2) 0.0432(10) Uani 1 1 d . . .
H99A H -0.1927 1.3047 1.2299 0.052 Uiso 1 1 calc R . .
H99B H -0.2510 1.1918 1.2064 0.052 Uiso 1 1 calc R . .
Cl98 Cl -0.19643(8) 1.24830(13) 1.10192(7) 0.0690(4) Uani 1 1 d . . .
Cl99 Cl -0.32092(7) 1.36293(11) 1.16888(9) 0.0655(4) Uani 1 1 d . . .

loop_
_atom_site_aniso_label
_atom_site_aniso_U_11
_atom_site_aniso_U_22
_atom_site_aniso_U_33
_atom_site_aniso_U_23
_atom_site_aniso_U_13
_atom_site_aniso_U_12
Rh1 0.01713(10) 0.01628(10) 0.01850(10) 0.00053(12) 0.00208(7) 0.00004(13)
P1 0.0175(4) 0.0187(4) 0.0166(4) 0.0016(3) 0.0018(3) 0.0003(3)
P2 0.0166(4) 0.0159(4) 0.0218(4) 0.0005(3) 0.0033(3) 0.0010(3)
C1 0.0242(18) 0.0223(16) 0.0182(15) 0.0013(11) 0.0000(14) -0.0015(13)
C2 0.0251(17) 0.0169(15) 0.0200(16) -0.0032(12) 0.0019(13) -0.0027(13)
C3 0.0227(17) 0.0331(18) 0.0238(17) -0.0013(13) 0.0022(13) 0.0090(14)
C4 0.030(2) 0.047(2) 0.030(2) -0.0033(16) 0.0093(16) 0.0127(16)
C5 0.032(2) 0.038(2) 0.0198(17) 0.0014(14) 0.0070(14) 0.0036(15)
C6 0.0291(18) 0.0259(17) 0.0186(16) 0.0016(12) 0.0024(14) 0.0023(14)
C7 0.0194(16) 0.0166(16) 0.0184(17) -0.0035(12) 0.0016(13) -0.0003(12)
C8 0.0205(16) 0.0219(16) 0.0154(15) -0.0026(11) 0.0016(12) -0.0019(12)
C9 0.0246(17) 0.0236(17) 0.0210(17) -0.0021(12) -0.0013(13) -0.0018(13)
C10 0.0222(17) 0.0333(19) 0.0237(17) -0.0006(13) 0.0044(13) -0.0070(14)
C11 0.0179(16) 0.0375(19) 0.0262(18) -0.0069(14) 0.0039(13) -0.0022(14)
C12 0.0197(16) 0.0252(16) 0.0245(16) -0.0048(13) 0.0004(12) 0.0047(13)
C13 0.0171(15) 0.0259(16) 0.0152(14) -0.0010(11) -0.0024(11) -0.0011(12)
C14 0.0223(16) 0.0183(16) 0.0223(16) 0.0015(11) 0.0028(13) 0.0002(12)
C15 0.0180(17) 0.0265(18) 0.0188(17) 0.0050(13) 0.0036(13) -0.0024(14)
C16 0.0339(19) 0.032(2) 0.0199(17) -0.0021(13) 0.0056(15) -0.0010(15)
C17 0.036(2) 0.037(2) 0.027(2) -0.0034(15) -0.0059(16) -0.0100(16)
C18 0.0180(17) 0.042(2) 0.034(2) 0.0068(16) 0.0012(14) -0.0056(15)
C19 0.0185(16) 0.0321(19) 0.0250(18) 0.0074(14) 0.0046(13) 0.0031(14)
C20 0.0259(18) 0.033(2) 0.0289(19) 0.0061(14) 0.0055(14) 0.0117(14)
C21 0.039(2) 0.0271(19) 0.0305(19) 0.0090(14) 0.0065(16) 0.0095(15)
C22 0.0317(19) 0.0241(18) 0.0228(17) 0.0041(13) 0.0035(14) -0.0006(14)
C23 0.0192(16) 0.0210(16) 0.0296(18) -0.0004(13) 0.0067(13) 0.0008(12)
C24 0.0353(19) 0.0238(17) 0.0308(19) -0.0049(13) 0.0118(15) 0.0009(14)
C25 0.039(2) 0.0237(19) 0.040(2) -0.0079(16) 0.0081(17) -0.0066(17)
C26 0.0259(19) 0.0225(19) 0.048(2) -0.0033(16) 0.0051(16) -0.0078(15)
C27 0.0222(16) 0.0194(16) 0.0316(18) 0.0047(13) 0.0093(13) -0.0007(13)
C28 0.033(2) 0.0230(18) 0.036(2) 0.0102(14) 0.0101(16) -0.0003(14)
C29 0.036(2) 0.0244(18) 0.046(2) 0.0112(16) 0.0084(17) 0.0099(16)
C30 0.0263(18) 0.0233(18) 0.043(2) -0.0016(14) 0.0065(15) 0.0099(14)
Cl1 0.0229(8) 0.0253(6) 0.0271(7) 0.0064(5) 0.0088(5) 0.0011(6)
O1 0.030(2) 0.039(2) 0.049(2) 0.0081(16) 0.0225(19) 0.0017(17)
C31 0.031(3) 0.016(2) 0.021(2) -0.0008(16) 0.0061(19) 0.001(2)
Cl1' 0.0229(8) 0.0253(6) 0.0271(7) 0.0064(5) 0.0088(5) 0.0011(6)
O1' 0.030(2) 0.039(2) 0.049(2) 0.0081(16) 0.0225(19) 0.0017(17)
C31' 0.031(3) 0.016(2) 0.021(2) -0.0008(16) 0.0061(19) 0.001(2)
C99 0.047(2) 0.050(3) 0.034(2) -0.0007(17) 0.0127(18) -0.0064(19)
Cl98 0.0626(8) 0.1065(11) 0.0415(7) -0.0194(6) 0.0194(6) 0.0074(7)
Cl99 0.0396(6) 0.0559(7) 0.1097(11) -0.0029(7) 0.0358(7) -0.0087(5)

loop_
_atom_type_symbol
_atom_type_description
_atom_type_scat_dispersion_real
_atom_type_scat_dispersion_imag
_atom_type_scat_source
C C 0.0033 0.0016 'International Tables Vol C Tables 4.2.6.8 and 6.1.1.4'
H H 0.0000 0.0000 'International Tables Vol C Tables 4.2.6.8 and 6.1.1.4'
O O 0.0106 0.0060 'International Tables Vol C Tables 4.2.6.8 and 6.1.1.4'
P P 0.1023 0.0942 'International Tables Vol C Tables 4.2.6.8 and 6.1.1.4'
Cl Cl 0.1484 0.1585 'International Tables Vol C Tables 4.2.6.8 and 6.1.1.4'
Rh Rh -1.1178 0.9187 'International Tables Vol C Tables 4.2.6.8 and 6.1.1.4'

loop_
_geom_angle_atom_site_label_1
_geom_angle_atom_site_label_2
_geom_angle_atom_site_label_3
_geom_angle
C31' Rh1 C31 176.5(7)
C31' Rh1 P1 90.1(6)
C31 Rh1 P1 90.15(16)
C31' Rh1 P2 89.3(6)
C31 Rh1 P2 91.62(16)
P1 Rh1 P2 162.07(3)
C31' Rh1 Cl1 3.7(6)
C31 Rh1 Cl1 179.47(16)
P1 Rh1 Cl1 90.37(4)
P2 Rh1 Cl1 87.85(4)
C31' Rh1 Cl1' 177.7(7)
C31 Rh1 Cl1' 1.7(3)
P1 Rh1 Cl1' 89.24(15)
P2 Rh1 Cl1' 92.06(15)
Cl1 Rh1 Cl1' 178.44(16)
C19 P1 C15 96.18(15)
C19 P1 C1 110.07(15)
C15 P1 C1 106.30(15)
C19 P1 Rh1 119.40(11)
C15 P1 Rh1 119.80(11)
C1 P1 Rh1 104.46(10)
C27 P2 C23 96.04(15)
C27 P2 C14 108.88(15)
C23 P2 C14 108.89(15)
C27 P2 Rh1 118.05(11)
C23 P2 Rh1 121.12(11)
C14 P2 Rh1 103.47(10)
C2 C1 P1 113.3(2)
C3 C2 C7 118.5(3)
C3 C2 C1 117.1(3)
C7 C2 C1 124.4(3)
C4 C3 C2 121.8(3)
C5 C4 C3 120.1(3)
C4 C5 C6 119.3(3)
C5 C6 C7 121.9(3)
C6 C7 C2 118.4(3)
C6 C7 C8 117.2(3)
C2 C7 C8 124.3(3)
C9 C8 C13 118.9(3)
C9 C8 C7 117.6(3)
C13 C8 C7 123.2(3)
C10 C9 C8 122.5(3)
C11 C10 C9 119.3(3)
C10 C11 C12 118.9(3)
C11 C12 C13 122.8(3)
C12 C13 C8 117.6(3)
C12 C13 C14 117.8(3)
C8 C13 C14 124.5(3)
C13 C14 P2 109.5(2)
C16 C15 C22 114.8(3)
C16 C15 P1 106.1(2)
C22 C15 P1 112.4(2)
C17 C16 C15 116.1(3)
C16 C17 C18 115.8(3)
C17 C18 C19 117.2(3)
C20 C19 C18 115.6(3)
C20 C19 P1 112.4(2)
C18 C19 P1 104.7(2)
C19 C20 C21 115.9(3)
C22 C21 C20 115.6(3)
C21 C22 C15 116.9(3)
C24 C23 C30 115.0(3)
C24 C23 P2 105.4(2)
C30 C23 P2 112.5(2)
C25 C24 C23 117.3(3)
C24 C25 C26 116.7(3)
C25 C26 C27 116.7(3)
C28 C27 C26 115.9(3)
C28 C27 P2 112.8(2)
C26 C27 P2 104.4(2)
C27 C28 C29 116.3(3)
C28 C29 C30 115.1(3)
C29 C30 C23 115.3(3)
O1 C31 Rh1 177.4(5)
O1' C31' Rh1 173(2)
Cl98 C99 Cl99 111.9(2)

loop_
_geom_bond_atom_site_label_1
_geom_bond_atom_site_label_2
_geom_bond_distance
Rh1 C31' 1.78(2)
Rh1 C31 1.803(7)
Rh1 P1 2.2994(8)
Rh1 P2 2.3024(8)
Rh1 Cl1 2.3904(14)
Rh1 Cl1' 2.411(7)
P1 C19 1.832(3)
P1 C15 1.833(3)
P1 C1 1.850(3)
P2 C27 1.837(3)
P2 C23 1.844(3)
P2 C14 1.850(3)
C1 C2 1.522(4)
C2 C3 1.391(4)
C2 C7 1.409(4)
C3 C4 1.383(5)
C4 C5 1.371(5)
C5 C6 1.379(5)
C6 C7 1.404(4)
C7 C8 1.506(4)
C8 C9 1.388(4)
C8 C13 1.408(4)
C9 C10 1.385(5)
C10 C11 1.381(5)
C11 C12 1.387(5)
C12 C13 1.400(4)
C13 C14 1.516(4)
C15 C16 1.539(5)
C15 C22 1.543(5)
C16 C17 1.532(5)
C17 C18 1.535(5)
C18 C19 1.553(5)
C19 C20 1.536(5)
C20 C21 1.544(5)
C21 C22 1.520(5)
C23 C24 1.542(5)
C23 C30 1.554(5)
C24 C25 1.530(5)
C25 C26 1.534(5)
C26 C27 1.554(5)
C27 C28 1.529(4)
C28 C29 1.535(5)
C29 C30 1.537(5)
O1 C31 1.146(10)
O1' C31' 1.15(3)
C99 Cl98 1.745(4)
C99 Cl99 1.747(4)
